data_7061774
loop_
_publ_author_name
'Mi\<cov\'a, Romana'
'Bielkov\'a, Zuzana'
'Rajn\'ak, Cyril'
'Titi\<s, J\'an'
'Gembick\'y, Milan'
'Renz, Franz'
'Malina, Ond\<rej'
'Samo\<lov\'a, Erika'
'Nov\'a\<cikov\'a, Jana'
'Bo\<ca, Roman'

_publ_section_title
;
 Hexacoordinate high-spin Fe(iii) complexes composed of a pentadentate
 amino-type ligand and pseudohalido coligands
;
_journal_issue 37
_journal_name_full 'New Journal of Chemistry'
_journal_page_first 18083
_journal_page_last 18089
_journal_paper_doi 10.1039/D2NJ02294J
_journal_volume 46
_journal_year 2022
_chemical_absolute_configuration ad
_chemical_formula_moiety 'C20 H21 Cl4 Fe N4 O2 Se'
_chemical_formula_sum 'C20 H21 Cl4 Fe N4 O2 Se'
_chemical_formula_weight 626.02
_space_group_crystal_system orthorhombic
_space_group_IT_number 19
_space_group_name_Hall 'P 2ac 2ab'
_space_group_name_H-M_alt 'P 21 21 21'
_atom_sites_solution_hydrogens geom
_atom_sites_solution_primary dual
_audit_creation_date 2022-02-24
_audit_creation_method
;
Olex2 1.3
(compiled 2020.11.12 svn.r5f609507 for OlexSys, GUI svn.r6408)
;
_audit_update_record
;
2022-02-24 deposited with the CCDC.	2022-08-15 downloaded from the CCDC.
;
_cell_angle_alpha 90
_cell_angle_beta 90
_cell_angle_gamma 90
_cell_formula_units_Z 4
_cell_length_a 7.4706(7)
_cell_length_b 11.3083(11)
_cell_length_c 27.472(2)
_cell_measurement_reflns_used 3874
_cell_measurement_temperature 90.0
_cell_measurement_theta_max 23.329
_cell_measurement_theta_min 2.333
_cell_volume 2320.8(4)
_computing_cell_refinement 'SAINT v8.34A (Bruker, 2013)'
_computing_data_collection 'APEX2 v2013.6-2 (Bruker, 2013)'
_computing_data_reduction 'SAINT v8.34A (Bruker, 2013)'
_computing_molecular_graphics 'Olex2 1.3 (Dolomanov et al., 2009)'
_computing_publication_material 'Olex2 1.3 (Dolomanov et al., 2009)'
_computing_structure_refinement 'XL  (Sheldrick, 2008)'
_computing_structure_solution 'SHELXT  (Sheldrick, 2015)'
_diffrn_ambient_temperature 90.0
_diffrn_detector 'Bruker APEX-II CCD'
_diffrn_detector_area_resol_mean 7.9
_diffrn_detector_type 'CCD Area Detector'
_diffrn_measured_fraction_theta_full 0.999
_diffrn_measured_fraction_theta_max 0.999
_diffrn_measurement_device 'Kappa Four-Circle Diffractometer'
_diffrn_measurement_device_type 'Bruker APEX II TXS - Artemis'
_diffrn_measurement_method '\w and \f scans'
_diffrn_radiation_monochromator 'Double Bounce Multilayer Mirrors'
_diffrn_radiation_probe x-ray
_diffrn_radiation_type MoK\a
_diffrn_radiation_wavelength 0.71073
_diffrn_radiation_xray_symbol K-L~3~
_diffrn_reflns_av_R_equivalents 0.1008
_diffrn_reflns_av_unetI/netI 0.0936
_diffrn_reflns_Laue_measured_fraction_full 0.999
_diffrn_reflns_Laue_measured_fraction_max 0.999
_diffrn_reflns_limit_h_max 8
_diffrn_reflns_limit_h_min -8
_diffrn_reflns_limit_k_max 13
_diffrn_reflns_limit_k_min -10
_diffrn_reflns_limit_l_max 32
_diffrn_reflns_limit_l_min -28
_diffrn_reflns_number 23220
_diffrn_reflns_point_group_measured_fraction_full 0.999
_diffrn_reflns_point_group_measured_fraction_max 0.998
_diffrn_reflns_theta_full 25.046
_diffrn_reflns_theta_max 25.046
_diffrn_reflns_theta_min 1.482
_diffrn_source 'Micro Focus Rotating Anode'
_diffrn_source_current 50.0
_diffrn_source_power 2.5
_diffrn_source_type 'Bruker TXS'
_diffrn_source_voltage 50.0
_exptl_absorpt_coefficient_mu 2.706
_exptl_absorpt_correction_T_max 0.7452
_exptl_absorpt_correction_T_min 0.5869
_exptl_absorpt_correction_type multi-scan
_exptl_absorpt_process_details
;
SADABS-2016/2 (Bruker,2016/2) was used for absorption correction.
wR2(int) was 0.1133 before and 0.0798 after correction.
The Ratio of minimum to maximum transmission is 0.7876.
The \l/2 correction factor is Not present.
;
_exptl_crystal_colour 'dark red'
_exptl_crystal_colour_modifier dark
_exptl_crystal_colour_primary red
_exptl_crystal_density_diffrn 1.792
_exptl_crystal_description needle
_exptl_crystal_F_000 1252
_exptl_crystal_size_max 0.1
_exptl_crystal_size_mid 0.012
_exptl_crystal_size_min 0.012
_refine_diff_density_max 0.721
_refine_diff_density_min -0.758
_refine_diff_density_rms 0.109
_refine_ls_abs_structure_details
;
 Flack x determined using 1051 quotients [(I+)-(I-)]/[(I+)+(I-)]
 (Parsons, Flack and Wagner, Acta Cryst. B69 (2013) 249-259).
;
_refine_ls_abs_structure_Flack 0.004(14)
_refine_ls_extinction_method none
_refine_ls_goodness_of_fit_ref 1.000
_refine_ls_hydrogen_treatment constr
_refine_ls_matrix_type full
_refine_ls_number_parameters 289
_refine_ls_number_reflns 4098
_refine_ls_number_restraints 0
_refine_ls_restrained_S_all 1.000
_refine_ls_R_factor_all 0.0769
_refine_ls_R_factor_gt 0.0465
_refine_ls_shift/su_max 0.000
_refine_ls_shift/su_mean 0.000
_refine_ls_structure_factor_coef Fsqd
_refine_ls_weighting_details 'w=1/[\s^2^(Fo^2^)+(0.0443P)^2^] where P=(Fo^2^+2Fc^2^)/3'
_refine_ls_weighting_scheme calc
_refine_ls_wR_factor_gt 0.0901
_refine_ls_wR_factor_ref 0.0992
_reflns_Friedel_coverage 0.729
_reflns_Friedel_fraction_full 0.998
_reflns_Friedel_fraction_max 0.997
_reflns_number_gt 3058
_reflns_number_total 4098
_reflns_threshold_expression 'I > 2\s(I)'
_cod_data_source_file d2nj02294j2.cif
_cod_data_source_block crrm72
_cod_depositor_comments
;
The following automatic conversions were performed:

data item '_diffrn_radiation_probe' value 'X-ray' was changed to
'x-ray' in accordance with the
/home/data/users/saulius/crontab/automatic-downloads/rss-feeds/RSC/lib/dictionaries/cif_core.dic
dictionary named 'cif_core.dic' version 2.4.2 last updated on
2011-04-26.

Automatic conversion script
Id: cif_fix_values 7556 2019-12-06 15:28:31Z antanas 

 Adding full bibliography for 7061770--7061774.cif.
;
_cod_database_code 7061774
_shelx_shelxl_version_number 2018/3
_shelx_space_group_comment
;
The symmetry employed for this shelxl refinement is uniquely defined
by the following loop, which should always be used as a source of
symmetry information in preference to the above space-group names.
They are only intended as comments.
;
_shelx_estimated_absorpt_t_max 0.968
_shelx_estimated_absorpt_t_min 0.774
_olex2_refinement_description
;
1. Fixed Uiso
 At 1.2 times of:
  All C(H) groups, All C(H,H) groups, All N(H) groups
2.a Ternary CH refined with riding coordinates:
 N2(H2), N3(H3), N4(H4)
2.b Secondary CH2 refined with riding coordinates:
 C8(H8A,H8B), C9(H9A,H9B), C10(H10A,H10B), C11(H11A,H11B), C12(H12A,H12B),
 C13(H13A,H13B), C14(H14A,H14B)
2.c Aromatic/amide H refined with riding coordinates:
 C4(H4A), C6(H6), C16(H16), C18(H18)
;
_olex2_submission_special_instructions 'No special instructions were received'

loop_
_space_group_symop_operation_xyz
'x, y, z'
'-x+1/2, -y, z+1/2'
'-x, y+1/2, -z+1/2'
'x+1/2, -y+1/2, -z'

loop_
_atom_site_label
_atom_site_type_symbol
_atom_site_fract_x
_atom_site_fract_y
_atom_site_fract_z
_atom_site_U_iso_or_equiv
_atom_site_adp_type
_atom_site_occupancy
_atom_site_site_symmetry_order
_atom_site_calc_flag
_atom_site_refinement_flags_posn
_atom_site_refinement_flags_adp
_atom_site_refinement_flags_occupancy
_atom_site_disorder_assembly
_atom_site_disorder_group
Se1 Se 0.30976(13) 0.15395(9) 0.27043(4) 0.0299(3) Uani 1 1 d . . . . .
Fe1 Fe 0.38937(14) 0.50578(11) 0.37473(4) 0.0159(3) Uani 1 1 d . . . . .
Cl1 Cl 0.8617(3) 0.4051(2) 0.28211(8) 0.0239(5) Uani 1 1 d . . . . .
Cl2 Cl 0.8391(3) -0.0417(2) 0.35070(9) 0.0301(6) Uani 1 1 d . . . . .
Cl3 Cl 0.2931(3) 0.67888(19) 0.52604(8) 0.0203(5) Uani 1 1 d . . . . .
Cl4 Cl 0.1385(3) 1.09313(19) 0.43979(8) 0.0254(6) Uani 1 1 d . . . . .
O1 O 0.6347(7) 0.4593(5) 0.3674(2) 0.0192(14) Uani 1 1 d . . . . .
O2 O 0.4333(7) 0.6137(5) 0.4275(2) 0.0161(14) Uani 1 1 d . . . . .
N1 N 0.3239(10) 0.3896(6) 0.3165(3) 0.0201(17) Uani 1 1 d . . . . .
N2 N 0.3361(8) 0.3568(6) 0.4228(2) 0.0182(17) Uani 1 1 d . . . . .
H2 H 0.271610 0.295475 0.403315 0.022 Uiso 1 1 calc R U . . .
N3 N 0.0980(8) 0.5361(6) 0.3770(2) 0.0155(16) Uani 1 1 d . . . . .
H3 H 0.042964 0.471594 0.357073 0.019 Uiso 1 1 calc R U . . .
N4 N 0.3746(9) 0.6496(6) 0.3249(3) 0.0206(17) Uani 1 1 d . . . . .
H4 H 0.443842 0.625343 0.295401 0.025 Uiso 1 1 calc R U . . .
C1 C 0.3196(11) 0.2982(9) 0.2979(3) 0.023(2) Uani 1 1 d . . . . .
C2 C 0.6800(10) 0.3450(8) 0.3637(3) 0.0171(19) Uani 1 1 d . . . . .
C3 C 0.7923(11) 0.3047(7) 0.3258(3) 0.016(2) Uani 1 1 d . . . . .
C4 C 0.8427(10) 0.1881(8) 0.3220(3) 0.022(2) Uani 1 1 d . . . . .
H4A H 0.919458 0.163554 0.296352 0.027 Uiso 1 1 calc R U . . .
C5 C 0.7807(12) 0.1061(8) 0.3559(3) 0.023(2) Uani 1 1 d . . . . .
C6 C 0.6685(11) 0.1426(8) 0.3931(3) 0.021(2) Uani 1 1 d . . . . .
H6 H 0.622816 0.085999 0.415413 0.025 Uiso 1 1 calc R U . . .
C7 C 0.6219(11) 0.2606(8) 0.3982(3) 0.020(2) Uani 1 1 d . . . . .
C8 C 0.5078(11) 0.3043(8) 0.4391(3) 0.021(2) Uani 1 1 d . . . . .
H8A H 0.482042 0.237654 0.461346 0.025 Uiso 1 1 calc R U . . .
H8B H 0.575633 0.364493 0.457662 0.025 Uiso 1 1 calc R U . . .
C9 C 0.2221(10) 0.3865(8) 0.4652(3) 0.017(2) Uani 1 1 d . . . . .
H9A H 0.273787 0.455445 0.482366 0.020 Uiso 1 1 calc R U . . .
H9B H 0.221299 0.318909 0.488099 0.020 Uiso 1 1 calc R U . . .
C10 C 0.0284(11) 0.4152(8) 0.4501(3) 0.020(2) Uani 1 1 d . . . . .
H10A H -0.014932 0.351982 0.428122 0.024 Uiso 1 1 calc R U . . .
H10B H -0.047965 0.414311 0.479524 0.024 Uiso 1 1 calc R U . . .
C11 C 0.0052(11) 0.5336(8) 0.4247(3) 0.020(2) Uani 1 1 d . . . . .
H11A H -0.123993 0.548983 0.419675 0.024 Uiso 1 1 calc R U . . .
H11B H 0.053494 0.597137 0.445657 0.024 Uiso 1 1 calc R U . . .
C12 C 0.0579(10) 0.6487(8) 0.3508(3) 0.021(2) Uani 1 1 d . . . . .
H12A H 0.067786 0.716045 0.373710 0.026 Uiso 1 1 calc R U . . .
H12B H -0.066083 0.646579 0.338169 0.026 Uiso 1 1 calc R U . . .
C13 C 0.1875(11) 0.6657(8) 0.3091(3) 0.021(2) Uani 1 1 d . . . . .
H13A H 0.159707 0.608160 0.283031 0.025 Uiso 1 1 calc R U . . .
H13B H 0.172701 0.746211 0.295542 0.025 Uiso 1 1 calc R U . . .
C14 C 0.4614(12) 0.7574(7) 0.3439(3) 0.020(2) Uani 1 1 d . . . . .
H14A H 0.451355 0.820794 0.319162 0.024 Uiso 1 1 calc R U . . .
H14B H 0.590342 0.741151 0.348870 0.024 Uiso 1 1 calc R U . . .
C15 C 0.3834(11) 0.8008(7) 0.3906(3) 0.018(2) Uani 1 1 d . . . . .
C16 C 0.3135(11) 0.9158(8) 0.3940(3) 0.020(2) Uani 1 1 d . . . . .
H16 H 0.317944 0.967428 0.366752 0.024 Uiso 1 1 calc R U . . .
C17 C 0.2386(11) 0.9534(7) 0.4371(3) 0.020(2) Uani 1 1 d . . . . .
C18 C 0.2323(11) 0.8820(7) 0.4775(3) 0.018(2) Uani 1 1 d . . . . .
H18 H 0.180371 0.909387 0.506986 0.022 Uiso 1 1 calc R U . . .
C19 C 0.3039(11) 0.7685(7) 0.4743(3) 0.0165(19) Uani 1 1 d . . . . .
C20 C 0.3764(11) 0.7248(7) 0.4309(3) 0.016(2) Uani 1 1 d . . . . .

loop_
_atom_site_aniso_label
_atom_site_aniso_U_11
_atom_site_aniso_U_22
_atom_site_aniso_U_33
_atom_site_aniso_U_23
_atom_site_aniso_U_13
_atom_site_aniso_U_12
Se1 0.0307(5) 0.0278(6) 0.0311(6) -0.0094(5) 0.0099(4) -0.0040(5)
Fe1 0.0180(6) 0.0172(7) 0.0126(7) -0.0008(6) -0.0003(5) 0.0005(6)
Cl1 0.0271(12) 0.0250(12) 0.0196(14) -0.0014(10) 0.0028(10) -0.0020(10)
Cl2 0.0360(14) 0.0175(12) 0.0369(15) -0.0019(11) 0.0017(11) 0.0048(10)
Cl3 0.0241(10) 0.0249(13) 0.0119(11) 0.0004(10) 0.0002(9) -0.0003(10)
Cl4 0.0347(13) 0.0164(12) 0.0251(14) -0.0031(10) 0.0008(10) 0.0047(11)
O1 0.022(3) 0.015(3) 0.020(4) -0.004(3) 0.001(3) 0.000(3)
O2 0.021(3) 0.016(3) 0.011(3) -0.005(3) -0.004(2) 0.000(3)
N1 0.019(4) 0.017(4) 0.025(5) -0.005(4) -0.003(3) 0.003(4)
N2 0.014(4) 0.020(4) 0.021(4) -0.002(3) 0.000(3) -0.003(3)
N3 0.027(4) 0.013(4) 0.007(4) 0.003(3) 0.002(3) 0.001(3)
N4 0.028(4) 0.019(4) 0.015(4) -0.005(4) 0.006(3) 0.003(4)
C1 0.015(4) 0.036(6) 0.020(6) 0.006(5) 0.003(4) 0.007(5)
C2 0.016(4) 0.022(5) 0.013(5) -0.006(4) -0.004(4) 0.001(4)
C3 0.016(4) 0.019(5) 0.013(5) 0.003(4) -0.007(4) 0.000(4)
C4 0.016(5) 0.033(6) 0.017(5) -0.012(5) -0.001(4) 0.005(4)
C5 0.027(5) 0.027(5) 0.015(5) 0.003(4) -0.003(4) -0.004(4)
C6 0.021(4) 0.022(5) 0.021(5) -0.001(4) -0.006(4) 0.000(4)
C7 0.016(4) 0.028(6) 0.018(5) 0.002(4) -0.002(4) -0.005(4)
C8 0.021(5) 0.026(6) 0.016(5) 0.001(5) 0.002(4) -0.001(4)
C9 0.017(4) 0.020(5) 0.014(5) 0.001(4) 0.006(4) -0.005(4)
C10 0.024(5) 0.020(6) 0.016(5) 0.004(4) -0.001(4) -0.003(4)
C11 0.021(5) 0.022(6) 0.017(5) -0.001(4) 0.003(4) 0.002(4)
C12 0.020(4) 0.019(5) 0.025(5) -0.004(5) -0.005(4) 0.004(4)
C13 0.030(5) 0.021(5) 0.012(5) 0.009(4) -0.001(4) -0.006(5)
C14 0.030(5) 0.012(5) 0.018(6) 0.000(4) 0.008(4) -0.002(4)
C15 0.022(4) 0.012(5) 0.021(5) 0.000(4) -0.002(4) -0.007(4)
C16 0.017(4) 0.020(5) 0.022(5) 0.005(4) -0.001(4) -0.007(4)
C17 0.018(5) 0.016(5) 0.025(6) -0.007(4) 0.002(4) -0.003(4)
C18 0.017(4) 0.022(5) 0.014(5) -0.006(4) 0.000(4) -0.005(4)
C19 0.013(4) 0.017(5) 0.019(5) 0.002(4) -0.002(4) 0.002(4)
C20 0.016(4) 0.019(5) 0.014(5) -0.004(4) -0.002(4) 0.000(4)

loop_
_atom_type_symbol
_atom_type_description
_atom_type_scat_dispersion_real
_atom_type_scat_dispersion_imag
_atom_type_scat_source
C C 0.0033 0.0016 'International Tables Vol C Tables 4.2.6.8 and 6.1.1.4'
H H 0.0000 0.0000 'International Tables Vol C Tables 4.2.6.8 and 6.1.1.4'
Cl Cl 0.1484 0.1585 'International Tables Vol C Tables 4.2.6.8 and 6.1.1.4'
Fe Fe 0.3463 0.8444 'International Tables Vol C Tables 4.2.6.8 and 6.1.1.4'
N N 0.0061 0.0033 'International Tables Vol C Tables 4.2.6.8 and 6.1.1.4'
O O 0.0106 0.0060 'International Tables Vol C Tables 4.2.6.8 and 6.1.1.4'
Se Se -0.0929 2.2259 'International Tables Vol C Tables 4.2.6.8 and 6.1.1.4'

loop_
_geom_angle_atom_site_label_1
_geom_angle_atom_site_label_2
_geom_angle_atom_site_label_3
_geom_angle
_geom_angle_site_symmetry_1
_geom_angle_site_symmetry_3
_geom_angle_publ_flag
O1 Fe1 O2 95.2(2) . . ?
O1 Fe1 N1 88.4(3) . . ?
O1 Fe1 N2 91.5(2) . . ?
O1 Fe1 N3 171.7(2) . . ?
O1 Fe1 N4 101.0(2) . . ?
O2 Fe1 N1 176.5(3) . . ?
O2 Fe1 N2 93.7(3) . . ?
O2 Fe1 N3 92.8(3) . . ?
O2 Fe1 N4 90.5(3) . . ?
N1 Fe1 N2 86.4(3) . . ?
N1 Fe1 N3 83.7(3) . . ?
N2 Fe1 N3 85.6(2) . . ?
N4 Fe1 N1 88.6(3) . . ?
N4 Fe1 N2 166.4(3) . . ?
N4 Fe1 N3 81.3(2) . . ?
C2 O1 Fe1 120.9(5) . . ?
C20 O2 Fe1 126.8(5) . . ?
C1 N1 Fe1 153.2(7) . . ?
Fe1 N2 H2 107.5 . . ?
C8 N2 Fe1 109.6(5) . . ?
C8 N2 H2 107.5 . . ?
C9 N2 Fe1 114.0(5) . . ?
C9 N2 H2 107.5 . . ?
C9 N2 C8 110.5(6) . . ?
Fe1 N3 H3 106.1 . . ?
C11 N3 Fe1 118.9(5) . . ?
C11 N3 H3 106.1 . . ?
C11 N3 C12 110.4(6) . . ?
C12 N3 Fe1 108.5(4) . . ?
C12 N3 H3 106.1 . . ?
Fe1 N4 H4 106.6 . . ?
C13 N4 Fe1 109.4(5) . . ?
C13 N4 H4 106.6 . . ?
C13 N4 C14 114.7(7) . . ?
C14 N4 Fe1 112.4(5) . . ?
C14 N4 H4 106.6 . . ?
N1 C1 Se1 178.4(8) . . ?
O1 C2 C3 121.2(8) . . ?
O1 C2 C7 121.5(7) . . ?
C3 C2 C7 117.3(8) . . ?
C2 C3 Cl1 118.5(6) . . ?
C4 C3 Cl1 119.6(7) . . ?
C4 C3 C2 121.9(8) . . ?
C3 C4 H4A 120.1 . . ?
C3 C4 C5 119.7(8) . . ?
C5 C4 H4A 120.1 . . ?
C4 C5 Cl2 120.2(7) . . ?
C6 C5 Cl2 120.0(7) . . ?
C6 C5 C4 119.8(8) . . ?
C5 C6 H6 119.5 . . ?
C5 C6 C7 120.9(8) . . ?
C7 C6 H6 119.5 . . ?
C2 C7 C8 117.1(8) . . ?
C6 C7 C2 120.3(8) . . ?
C6 C7 C8 122.6(8) . . ?
N2 C8 C7 113.5(7) . . ?
N2 C8 H8A 108.9 . . ?
N2 C8 H8B 108.9 . . ?
C7 C8 H8A 108.9 . . ?
C7 C8 H8B 108.9 . . ?
H8A C8 H8B 107.7 . . ?
N2 C9 H9A 109.2 . . ?
N2 C9 H9B 109.2 . . ?
N2 C9 C10 112.1(7) . . ?
H9A C9 H9B 107.9 . . ?
C10 C9 H9A 109.2 . . ?
C10 C9 H9B 109.2 . . ?
C9 C10 H10A 108.6 . . ?
C9 C10 H10B 108.6 . . ?
H10A C10 H10B 107.6 . . ?
C11 C10 C9 114.7(7) . . ?
C11 C10 H10A 108.6 . . ?
C11 C10 H10B 108.6 . . ?
N3 C11 C10 111.7(7) . . ?
N3 C11 H11A 109.3 . . ?
N3 C11 H11B 109.3 . . ?
C10 C11 H11A 109.3 . . ?
C10 C11 H11B 109.3 . . ?
H11A C11 H11B 107.9 . . ?
N3 C12 H12A 109.6 . . ?
N3 C12 H12B 109.6 . . ?
N3 C12 C13 110.2(7) . . ?
H12A C12 H12B 108.1 . . ?
C13 C12 H12A 109.6 . . ?
C13 C12 H12B 109.6 . . ?
N4 C13 C12 111.6(7) . . ?
N4 C13 H13A 109.3 . . ?
N4 C13 H13B 109.3 . . ?
C12 C13 H13A 109.3 . . ?
C12 C13 H13B 109.3 . . ?
H13A C13 H13B 108.0 . . ?
N4 C14 H14A 108.8 . . ?
N4 C14 H14B 108.8 . . ?
N4 C14 C15 113.8(7) . . ?
H14A C14 H14B 107.7 . . ?
C15 C14 H14A 108.8 . . ?
C15 C14 H14B 108.8 . . ?
C16 C15 C14 120.5(8) . . ?
C20 C15 C14 119.4(8) . . ?
C20 C15 C16 120.1(8) . . ?
C15 C16 H16 120.2 . . ?
C17 C16 C15 119.6(8) . . ?
C17 C16 H16 120.2 . . ?
C16 C17 Cl4 119.3(7) . . ?
C18 C17 Cl4 118.8(7) . . ?
C18 C17 C16 121.9(8) . . ?
C17 C18 H18 120.8 . . ?
C17 C18 C19 118.5(8) . . ?
C19 C18 H18 120.8 . . ?
C18 C19 Cl3 117.7(7) . . ?
C18 C19 C20 121.8(8) . . ?
C20 C19 Cl3 120.4(6) . . ?
O2 C20 C15 120.8(8) . . ?
O2 C20 C19 121.1(8) . . ?
C19 C20 C15 118.1(8) . . ?

loop_
_geom_bond_atom_site_label_1
_geom_bond_atom_site_label_2
_geom_bond_distance
_geom_bond_site_symmetry_2
_geom_bond_publ_flag
Se1 C1 1.799(11) . ?
Fe1 O1 1.917(5) . ?
Fe1 O2 1.922(6) . ?
Fe1 N1 2.128(8) . ?
Fe1 N2 2.177(7) . ?
Fe1 N3 2.205(6) . ?
Fe1 N4 2.128(7) . ?
Cl1 C3 1.731(8) . ?
Cl2 C5 1.733(9) . ?
Cl3 C19 1.747(9) . ?
Cl4 C17 1.750(9) . ?
O1 C2 1.340(10) . ?
O2 C20 1.330(9) . ?
N1 C1 1.153(11) . ?
N2 H2 1.0000 . ?
N2 C8 1.483(10) . ?
N2 C9 1.481(10) . ?
N3 H3 1.0000 . ?
N3 C11 1.482(10) . ?
N3 C12 1.492(10) . ?
N4 H4 1.0000 . ?
N4 C13 1.475(11) . ?
N4 C14 1.477(10) . ?
C2 C3 1.411(11) . ?
C2 C7 1.414(12) . ?
C3 C4 1.375(11) . ?
C4 H4A 0.9500 . ?
C4 C5 1.393(12) . ?
C5 C6 1.384(12) . ?
C6 H6 0.9500 . ?
C6 C7 1.386(12) . ?
C7 C8 1.494(12) . ?
C8 H8A 0.9900 . ?
C8 H8B 0.9900 . ?
C9 H9A 0.9900 . ?
C9 H9B 0.9900 . ?
C9 C10 1.540(11) . ?
C10 H10A 0.9900 . ?
C10 H10B 0.9900 . ?
C10 C11 1.519(12) . ?
C11 H11A 0.9900 . ?
C11 H11B 0.9900 . ?
C12 H12A 0.9900 . ?
C12 H12B 0.9900 . ?
C12 C13 1.512(11) . ?
C13 H13A 0.9900 . ?
C13 H13B 0.9900 . ?
C14 H14A 0.9900 . ?
C14 H14B 0.9900 . ?
C14 C15 1.492(12) . ?
C15 C16 1.404(12) . ?
C15 C20 1.403(12) . ?
C16 H16 0.9500 . ?
C16 C17 1.376(12) . ?
C17 C18 1.374(12) . ?
C18 H18 0.9500 . ?
C18 C19 1.393(11) . ?
C19 C20 1.400(12) . ?

loop_
_geom_torsion_atom_site_label_1
_geom_torsion_atom_site_label_2
_geom_torsion_atom_site_label_3
_geom_torsion_atom_site_label_4
_geom_torsion
_geom_torsion_site_symmetry_1
_geom_torsion_site_symmetry_2
_geom_torsion_site_symmetry_3
_geom_torsion_site_symmetry_4
_geom_torsion_publ_flag
Fe1 O1 C2 C3 129.6(7) . . . . ?
Fe1 O1 C2 C7 -52.3(9) . . . . ?
Fe1 O2 C20 C15 -42.7(10) . . . . ?
Fe1 O2 C20 C19 135.7(7) . . . . ?
Fe1 N2 C8 C7 -59.6(8) . . . . ?
Fe1 N2 C9 C10 68.6(8) . . . . ?
Fe1 N3 C11 C10 -59.3(8) . . . . ?
Fe1 N3 C12 C13 33.4(8) . . . . ?
Fe1 N4 C13 C12 39.8(9) . . . . ?
Fe1 N4 C14 C15 -59.0(8) . . . . ?
Cl1 C3 C4 C5 -177.2(6) . . . . ?
Cl2 C5 C6 C7 179.3(7) . . . . ?
Cl3 C19 C20 O2 2.1(11) . . . . ?
Cl3 C19 C20 C15 -179.4(6) . . . . ?
Cl4 C17 C18 C19 176.6(6) . . . . ?
O1 C2 C3 Cl1 -3.3(10) . . . . ?
O1 C2 C3 C4 178.8(7) . . . . ?
O1 C2 C7 C6 179.0(7) . . . . ?
O1 C2 C7 C8 -0.1(11) . . . . ?
N2 C9 C10 C11 -72.5(10) . . . . ?
N3 C12 C13 N4 -49.8(10) . . . . ?
N4 C14 C15 C16 -122.2(9) . . . . ?
N4 C14 C15 C20 56.2(11) . . . . ?
C2 C3 C4 C5 0.7(12) . . . . ?
C2 C7 C8 N2 61.5(10) . . . . ?
C3 C2 C7 C6 -2.8(12) . . . . ?
C3 C2 C7 C8 178.1(7) . . . . ?
C3 C4 C5 Cl2 178.5(6) . . . . ?
C3 C4 C5 C6 0.2(12) . . . . ?
C4 C5 C6 C7 -2.4(13) . . . . ?
C5 C6 C7 C2 3.7(13) . . . . ?
C5 C6 C7 C8 -177.2(8) . . . . ?
C6 C7 C8 N2 -117.5(9) . . . . ?
C7 C2 C3 Cl1 178.5(6) . . . . ?
C7 C2 C3 C4 0.6(11) . . . . ?
C8 N2 C9 C10 -167.4(7) . . . . ?
C9 N2 C8 C7 174.0(7) . . . . ?
C9 C10 C11 N3 65.4(10) . . . . ?
C11 N3 C12 C13 165.4(7) . . . . ?
C12 N3 C11 C10 174.5(7) . . . . ?
C13 N4 C14 C15 66.9(9) . . . . ?
C14 N4 C13 C12 -87.6(9) . . . . ?
C14 C15 C16 C17 178.6(8) . . . . ?
C14 C15 C20 O2 -2.1(12) . . . . ?
C14 C15 C20 C19 179.4(8) . . . . ?
C15 C16 C17 Cl4 -175.7(6) . . . . ?
C15 C16 C17 C18 1.0(13) . . . . ?
C16 C15 C20 O2 176.4(7) . . . . ?
C16 C15 C20 C19 -2.1(12) . . . . ?
C16 C17 C18 C19 -0.1(12) . . . . ?
C17 C18 C19 Cl3 -179.6(6) . . . . ?
C17 C18 C19 C20 -1.9(12) . . . . ?
C18 C19 C20 O2 -175.4(7) . . . . ?
C18 C19 C20 C15 3.0(12) . . . . ?
C20 C15 C16 C17 0.1(13) . . . . ?
